data_9000224
loop_
_publ_author_name
'Escobar, C.'
'Cid-Dresdner H'
'Kittl, P.'
'Dumler, I.'

_publ_section_title
;
 The relation between "light wolframite" and common wolframite
 sample: common wolframite
;
_journal_name_full 'American Mineralogist'
_journal_page_first 489
_journal_page_last 498
_journal_volume 56
_journal_year 1971
_chemical_formula_sum 'Fe O4 W'
_chemical_name_mineral Ferberite
_space_group_IT_number 13
_symmetry_space_group_name_Hall '-P 2yc'
_symmetry_space_group_name_H-M 'P 1 2/c 1'
_cell_angle_alpha 90
_cell_angle_beta 90.17
_cell_angle_gamma 90
_cell_length_a 4.750
_cell_length_b 5.720
_cell_length_c 4.970
_cell_formula_units_Z 2
_cell_volume 135.034
_database_code_amcsd 0000231
_exptl_crystal_density_diffrn 7.469
_cod_original_formula_sum 'W Fe O4'
_cod_database_code 9000224

loop_
_space_group_symop_operation_xyz
x,y,z
x,-y,1/2+z
-x,y,1/2-z
-x,-y,-z

loop_
_atom_site_label
_atom_site_fract_x
_atom_site_fract_y
_atom_site_fract_z
_atom_site_U_iso_or_equiv
W 0.00000 0.18080 0.25000 0.00253
Fe 0.50000 0.32150 0.75000 0.00507
O1 0.21580 0.10680 0.58330 0.00760
O2 0.26230 0.38500 0.09120 0.00760

loop_
_cod_related_entry_id
_cod_related_entry_database
_cod_related_entry_code
1 AMCSD 0000231
